data_7046624
loop_
_publ_author_name
'Li, Jiaoyan'
'Ma, Yingmiao'
'Wang, Zheng'
'Liu, Qingbin'
'Solan, Gregory'
'&#x9A6C;, &#x8273;&#x5E73;'
'Sun, Wen Hua'

_publ_section_title
;
 An air and moisture tolerant iminotrihydroquinoline-ruthenium(II)
 catalyst for the transfer hydrogenation of ketones
;
_journal_name_full 'Dalton Transactions'
_journal_paper_doi 10.1039/C8DT01919C
_journal_year 2018
_chemical_formula_moiety 'C45 H42 Cl2 N2 P2 Ru'
_chemical_formula_sum 'C45 H42 Cl2 N2 P2 Ru'
_chemical_formula_weight 844.72
_chemical_name_systematic
;
 ? 
;
_space_group_crystal_system monoclinic
_space_group_IT_number 14
_space_group_name_Hall '-P 2ybc'
_space_group_name_H-M_alt 'P 1 21/c 1'
_symmetry_space_group_name_Hall '-P 2ybc'
_symmetry_space_group_name_H-M 'P 1 21/c 1'
_atom_sites_solution_hydrogens geom
_atom_sites_solution_primary direct
_atom_sites_solution_secondary difmap
_audit_block_doi 10.5517/ccdc.csd.cc1q7v3x
_audit_creation_date 2016-05-31
_audit_creation_method
;
Olex2 1.2
(compiled 2016.02.19 svn.r3266 for OlexSys, GUI svn.r5155)
;
_audit_update_record
;
2017-11-20 deposited with the CCDC.
2018-06-12 downloaded from the CCDC.
;
_cell_angle_alpha 90.00
_cell_angle_beta 97.24(3)
_cell_angle_gamma 90.00
_cell_formula_units_Z 4
_cell_length_a 12.296(3)
_cell_length_b 10.957(2)
_cell_length_c 33.036(7)
_cell_measurement_reflns_used 13631
_cell_measurement_temperature 173.1500
_cell_measurement_theta_max 27.4274
_cell_measurement_theta_min 1.6695
_cell_volume 4415.4(17)
_computing_cell_refinement 'CrystalClear (Rigaku Inc., 2007)'
_computing_data_collection 'CrystalClear (Rigaku Inc., 2007)'
_computing_data_reduction 'CrystalClear (Rigaku Inc., 2007)'
_computing_molecular_graphics 'Olex2 (Dolomanov et al., 2009)'
_computing_publication_material 'Olex2 (Dolomanov et al., 2009)'
_computing_structure_refinement 'ShelXL (Sheldrick, 2015)'
_computing_structure_solution
;
????
;
_diffrn_ambient_temperature 173.1500
_diffrn_detector_area_resol_mean 28.5714
_diffrn_measured_fraction_theta_full 0.999
_diffrn_measured_fraction_theta_max 0.997
_diffrn_measurement_details
;
scan:
    Number of images: 360
               Slice: -110.0000 - 70.0000
         Image width: 0.5000
            Exp time: 10.0000
       Rotation axis: Omega
               Omega: 0.0000
                 Chi: 45.0000
                 Phi: 90.0000
                 XTD: 40.1307
              2theta: -19.8328
scan:
    Number of images: 360
               Slice: -110.0000 - 70.0000
         Image width: 0.5000
            Exp time: 10.0000
       Rotation axis: Omega
               Omega: 0.0000
                 Chi: 45.0000
                 Phi: 0.0000
                 XTD: 40.1307
              2theta: -19.8328
scan:
    Number of images: 328
               Slice: -110.0000 - 54.0000
         Image width: 0.5000
            Exp time: 10.0000
       Rotation axis: Omega
               Omega: 0.0000
                 Chi: 45.0000
                 Phi: 180.0000
                 XTD: 40.1307
              2theta: -19.8328
;
_diffrn_measurement_device
;
Saturn724+ (2x2 bin mode)
;
_diffrn_measurement_device_details
;
AFC10: Fixed Chi 2 circle
;
_diffrn_measurement_device_type 'multiwire proportional'
_diffrn_measurement_method dtprofit.ref
_diffrn_orient_matrix_type d*Trek
_diffrn_orient_matrix_UB_11 0.0696
_diffrn_orient_matrix_UB_12 0.0222
_diffrn_orient_matrix_UB_13 0.0547
_diffrn_orient_matrix_UB_21 0.0271
_diffrn_orient_matrix_UB_22 -0.0773
_diffrn_orient_matrix_UB_23 -0.0032
_diffrn_orient_matrix_UB_31 0.0155
_diffrn_orient_matrix_UB_32 0.0105
_diffrn_orient_matrix_UB_33 -0.0241
_diffrn_radiation_detector CCD
_diffrn_radiation_monochromator Confocal
_diffrn_radiation_type MoK\a
_diffrn_radiation_wavelength 0.71073
_diffrn_reflns_av_R_equivalents 0.1138
_diffrn_reflns_av_unetI/netI 0.0840
_diffrn_reflns_limit_h_max 15
_diffrn_reflns_limit_h_min -15
_diffrn_reflns_limit_k_max 14
_diffrn_reflns_limit_k_min -14
_diffrn_reflns_limit_l_max 42
_diffrn_reflns_limit_l_min -42
_diffrn_reflns_number 46059
_diffrn_reflns_theta_full 26.00
_diffrn_reflns_theta_max 27.49
_diffrn_reflns_theta_min 1.24
_diffrn_source 'Rotating Anode'
_diffrn_source_current 24.0000
_diffrn_source_power 1.2000
_diffrn_source_voltage 50.0000
_exptl_absorpt_coefficient_mu 0.580
_exptl_absorpt_correction_T_max 1.0000
_exptl_absorpt_correction_T_min 0.6445
_exptl_absorpt_correction_type multi-scan
_exptl_crystal_colour brown
_exptl_crystal_colour_primary brown
_exptl_crystal_density_diffrn 1.271
_exptl_crystal_density_method 'not measured'
_exptl_crystal_description plate
_exptl_crystal_F_000 1736
_exptl_crystal_size_max 0.303
_exptl_crystal_size_mid 0.159
_exptl_crystal_size_min 0.082
_platon_squeeze_details
;
;
_refine_diff_density_max 2.201
_refine_diff_density_min -1.132
_refine_diff_density_rms 0.174
_refine_ls_extinction_method none
_refine_ls_goodness_of_fit_ref 1.125
_refine_ls_hydrogen_treatment constr
_refine_ls_matrix_type full
_refine_ls_number_parameters 469
_refine_ls_number_reflns 10099
_refine_ls_number_restraints 0
_refine_ls_restrained_S_all 1.125
_refine_ls_R_factor_all 0.1128
_refine_ls_R_factor_gt 0.0962
_refine_ls_shift/su_max 0.001
_refine_ls_shift/su_mean 0.000
_refine_ls_structure_factor_coef Fsqd
_refine_ls_weighting_details 'calc w=1/[\s^2^(Fo^2^)+(0.0848P)^2^+28.1312P] where P=(Fo^2^+2Fc^2^)/3'
_refine_ls_weighting_scheme calc
_refine_ls_wR_factor_gt 0.2214
_refine_ls_wR_factor_ref 0.2319
_reflns_number_gt 8551
_reflns_number_total 10099
_reflns_threshold_expression >2sigma(I)
_cod_data_source_file c8dt01919c3.cif
_cod_data_source_block trans
_cod_original_cell_volume 4415.4(15)
_cod_database_code 7046624
_diffrn_number_total 19943
_olex2_refinement_description
;
1. Fixed Uiso
 At 1.2 times of:
  All C(H) groups, All C(H,H) groups, All N(H,H) groups
2.a Ternary CH refined with riding coordinates:
 C6(H6)
2.b Secondary CH2 refined with riding coordinates:
 N2(H2A,H2B), C9(H9A,H9B), C8(H8A,H8B), C7(H7A,H7B)
2.c Aromatic/amide H refined with riding coordinates:
 C41(H41), C29(H29), C17(H17), C12(H12), C13(H13), C1(H1), C15(H15), C45(H45),
 C11(H11), C27(H27), C30(H30), C43(H43), C24(H24), C42(H42), C25(H25), C39(H39),
  C2(H2), C33(H33), C35(H35), C18(H18), C23(H23), C44(H44), C14(H14), C3(H3),
 C38(H38), C26(H26), C36(H36), C37(H37), C32(H32), C19(H19), C21(H21), C31(H31),
  C20(H20)
;
_olex2_submission_special_instructions 'No special instructions were received'

loop_
_space_group_symop_id
_space_group_symop_operation_xyz
1 'x, y, z'
2 '-x, y+1/2, -z+1/2'
3 '-x, -y, -z'
4 'x, -y-1/2, z-1/2'

loop_
_atom_site_label
_atom_site_type_symbol
_atom_site_fract_x
_atom_site_fract_y
_atom_site_fract_z
_atom_site_U_iso_or_equiv
_atom_site_adp_type
_atom_site_occupancy
_atom_site_calc_flag
_atom_site_refinement_flags_posn
Ru1 Ru 0.27700(4) 0.58354(4) 0.666714(13) 0.02100(15) Uani 1 d .
P2 P 0.31212(12) 0.65621(15) 0.60259(4) 0.0232(3) Uani 1 d .
Cl2 Cl 0.26173(13) 0.78182(15) 0.69842(4) 0.0290(3) Uani 1 d .
Cl1 Cl 0.32738(13) 0.38180(15) 0.64541(5) 0.0301(3) Uani 1 d .
P1 P 0.08658(12) 0.58052(15) 0.65429(5) 0.0230(3) Uani 1 d .
N1 N 0.2865(4) 0.4961(5) 0.72539(15) 0.0259(11) Uani 1 d .
C22 C 0.2857(5) 0.5506(6) 0.55915(18) 0.0273(13) Uani 1 d .
N2 N 0.4479(4) 0.5962(5) 0.69151(15) 0.0274(11) Uani 1 d .
H2A H 0.4840 0.5299 0.6842 0.033 Uiso 1 calc R
H2B H 0.4779 0.6625 0.6813 0.033 Uiso 1 calc R
C40 C 0.0202(5) 0.7173(6) 0.62926(18) 0.0250(12) Uani 1 d .
C34 C 0.0150(5) 0.5729(6) 0.70134(19) 0.0277(13) Uani 1 d .
C28 C 0.0138(5) 0.4549(6) 0.62451(19) 0.0276(13) Uani 1 d .
C16 C 0.2595(5) 0.8021(6) 0.57967(19) 0.0278(13) Uani 1 d .
C41 C -0.0191(5) 0.8106(6) 0.6518(2) 0.0305(14) Uani 1 d .
H41 H -0.0103 0.8057 0.6802 0.037 Uiso 1 calc R
C29 C 0.0561(6) 0.3360(6) 0.6308(2) 0.0329(14) Uani 1 d .
H29 H 0.1179 0.3225 0.6496 0.039 Uiso 1 calc R
C17 C 0.2565(5) 0.9035(6) 0.6049(2) 0.0299(13) Uani 1 d .
H17 H 0.2723 0.8942 0.6330 0.036 Uiso 1 calc R
C10 C 0.4611(5) 0.6809(6) 0.60157(18) 0.0274(13) Uani 1 d .
C12 C 0.6454(6) 0.5970(8) 0.6121(2) 0.0375(16) Uani 1 d .
H12 H 0.6919 0.5310 0.6185 0.045 Uiso 1 calc R
C5 C 0.3792(5) 0.5164(6) 0.75152(18) 0.0260(13) Uani 1 d .
C9 C 0.5089(6) 0.4775(8) 0.8166(2) 0.0391(16) Uani 1 d .
H9A H 0.4917 0.4945 0.8439 0.047 Uiso 1 calc R
H9B H 0.5523 0.4033 0.8179 0.047 Uiso 1 calc R
C13 C 0.6881(5) 0.7089(7) 0.60354(19) 0.0343(15) Uani 1 d .
H13 H 0.7637 0.7191 0.6052 0.041 Uiso 1 calc R
C1 C 0.2165(5) 0.4095(6) 0.73536(18) 0.0276(13) Uani 1 d .
H1 H 0.1544 0.3923 0.7171 0.033 Uiso 1 calc R
C15 C 0.5062(5) 0.7934(7) 0.59252(19) 0.0314(14) Uani 1 d .
H15 H 0.4607 0.8605 0.5864 0.038 Uiso 1 calc R
C45 C 0.0142(5) 0.7304(7) 0.5871(2) 0.0331(14) Uani 1 d .
H45 H 0.0453 0.6713 0.5719 0.040 Uiso 1 calc R
C11 C 0.5321(5) 0.5827(7) 0.61108(19) 0.0314(14) Uani 1 d .
H11 H 0.5037 0.5069 0.6168 0.038 Uiso 1 calc R
C27 C 0.3562(6) 0.5441(8) 0.5289(2) 0.0380(16) Uani 1 d .
H27 H 0.4169 0.5953 0.5302 0.046 Uiso 1 calc R
C6 C 0.4589(5) 0.6047(7) 0.73635(19) 0.0308(14) Uani 1 d .
H6 H 0.4380 0.6874 0.7436 0.037 Uiso 1 calc R
C30 C 0.0054(6) 0.2392(7) 0.6090(2) 0.0403(17) Uani 1 d .
H30 H 0.0328 0.1605 0.6134 0.048 Uiso 1 calc R
C43 C -0.0816(7) 0.9217(7) 0.5906(3) 0.0433(18) Uani 1 d .
H43 H -0.1173 0.9887 0.5777 0.052 Uiso 1 calc R
C24 C 0.1724(7) 0.3936(7) 0.5234(2) 0.0373(16) Uani 1 d .
H24 H 0.1095 0.3457 0.5213 0.045 Uiso 1 calc R
C42 C -0.0713(6) 0.9110(7) 0.6327(2) 0.0407(17) Uani 1 d .
H42 H -0.0995 0.9714 0.6481 0.049 Uiso 1 calc R
C25 C 0.2441(6) 0.3849(8) 0.4939(2) 0.0408(17) Uani 1 d .
H25 H 0.2309 0.3291 0.4727 0.049 Uiso 1 calc R
C39 C -0.0774(6) 0.4992(7) 0.7023(2) 0.0371(16) Uani 1 d .
H39 H -0.1053 0.4550 0.6792 0.045 Uiso 1 calc R
C2 C 0.2338(6) 0.3451(7) 0.7719(2) 0.0339(15) Uani 1 d .
H2 H 0.1839 0.2865 0.7782 0.041 Uiso 1 calc R
C33 C -0.0795(5) 0.4715(7) 0.5968(2) 0.0357(15) Uani 1 d .
H33 H -0.1097 0.5491 0.5928 0.043 Uiso 1 calc R
C4 C 0.4023(5) 0.4556(7) 0.78866(19) 0.0319(14) Uani 1 d .
C35 C 0.0548(6) 0.6385(7) 0.7357(2) 0.0339(15) Uani 1 d .
H35 H 0.1160 0.6882 0.7353 0.041 Uiso 1 calc R
C18 C 0.2302(6) 1.0185(7) 0.5888(2) 0.0409(17) Uani 1 d .
H18 H 0.2287 1.0853 0.6061 0.049 Uiso 1 calc R
C23 C 0.1952(6) 0.4737(6) 0.55577(19) 0.0306(14) Uani 1 d .
H23 H 0.1486 0.4761 0.5758 0.037 Uiso 1 calc R
C44 C -0.0377(6) 0.8307(7) 0.5675(2) 0.0364(16) Uani 1 d .
H44 H -0.0434 0.8374 0.5392 0.044 Uiso 1 calc R
C14 C 0.6196(6) 0.8055(7) 0.5926(2) 0.0365(16) Uani 1 d .
H14 H 0.6486 0.8794 0.5852 0.044 Uiso 1 calc R
C3 C 0.3264(6) 0.3700(7) 0.79842(19) 0.0325(14) Uani 1 d .
H3 H 0.3384 0.3290 0.8232 0.039 Uiso 1 calc R
C38 C -0.1283(7) 0.4917(8) 0.7379(2) 0.0447(18) Uani 1 d .
H38 H -0.1900 0.4428 0.7384 0.054 Uiso 1 calc R
C26 C 0.3350(6) 0.4603(8) 0.4968(2) 0.0422(18) Uani 1 d .
H26 H 0.3827 0.4554 0.4771 0.051 Uiso 1 calc R
C36 C 0.0027(7) 0.6301(8) 0.7713(2) 0.0430(18) Uani 1 d .
H36 H 0.0296 0.6748 0.7943 0.052 Uiso 1 calc R
C37 C -0.0872(6) 0.5568(8) 0.7722(2) 0.0440(19) Uani 1 d .
H37 H -0.1205 0.5508 0.7959 0.053 Uiso 1 calc R
C32 C -0.1284(7) 0.3732(8) 0.5748(3) 0.052(2) Uani 1 d .
H32 H -0.1905 0.3853 0.5561 0.063 Uiso 1 calc R
C19 C 0.2063(8) 1.0334(8) 0.5470(3) 0.055(2) Uani 1 d .
H19 H 0.1891 1.1103 0.5362 0.066 Uiso 1 calc R
C21 C 0.2360(8) 0.8192(8) 0.5378(2) 0.048(2) Uani 1 d .
H21 H 0.2389 0.7528 0.5204 0.058 Uiso 1 calc R
C8 C 0.5774(7) 0.5821(8) 0.8031(2) 0.048(2) Uani 1 d .
H8A H 0.6523 0.5746 0.8162 0.058 Uiso 1 calc R
H8B H 0.5483 0.6592 0.8114 0.058 Uiso 1 calc R
C31 C -0.0848(8) 0.2585(8) 0.5809(3) 0.058(2) Uani 1 d .
H31 H -0.1168 0.1932 0.5658 0.070 Uiso 1 calc R
C7 C 0.5763(6) 0.5809(8) 0.7568(2) 0.0429(18) Uani 1 d .
H7A H 0.6016 0.5023 0.7482 0.051 Uiso 1 calc R
H7B H 0.6252 0.6434 0.7488 0.051 Uiso 1 calc R
C20 C 0.2082(10) 0.9335(9) 0.5215(3) 0.066(3) Uani 1 d .
H20 H 0.1910 0.9428 0.4934 0.079 Uiso 1 calc R

loop_
_atom_site_aniso_label
_atom_site_aniso_U_11
_atom_site_aniso_U_22
_atom_site_aniso_U_33
_atom_site_aniso_U_23
_atom_site_aniso_U_13
_atom_site_aniso_U_12
Ru1 0.0171(2) 0.0253(3) 0.0204(2) 0.00203(17) 0.00144(16) 0.00130(18)
P2 0.0204(7) 0.0275(8) 0.0216(7) 0.0009(6) 0.0021(5) 0.0005(6)
Cl2 0.0297(8) 0.0299(8) 0.0275(7) -0.0030(6) 0.0037(5) 0.0002(6)
Cl1 0.0274(8) 0.0281(8) 0.0350(8) 0.0020(6) 0.0050(6) 0.0039(6)
P1 0.0182(7) 0.0246(8) 0.0262(8) 0.0017(6) 0.0027(5) 0.0001(6)
N1 0.021(2) 0.032(3) 0.025(3) 0.000(2) 0.0017(19) 0.006(2)
C22 0.027(3) 0.032(3) 0.022(3) 0.000(2) 0.000(2) 0.003(3)
N2 0.020(3) 0.034(3) 0.027(3) 0.004(2) 0.0016(19) -0.004(2)
C40 0.017(3) 0.027(3) 0.030(3) 0.003(2) -0.002(2) -0.001(2)
C34 0.022(3) 0.034(4) 0.028(3) 0.004(2) 0.005(2) 0.002(3)
C28 0.025(3) 0.027(3) 0.031(3) 0.001(2) 0.006(2) 0.001(3)
C16 0.022(3) 0.031(3) 0.030(3) 0.003(2) 0.002(2) 0.003(3)
C41 0.023(3) 0.029(3) 0.038(4) -0.005(3) -0.003(2) 0.004(3)
C29 0.032(4) 0.029(3) 0.038(4) 0.002(3) 0.005(3) 0.003(3)
C17 0.030(3) 0.029(3) 0.031(3) 0.007(2) 0.002(2) 0.005(3)
C10 0.023(3) 0.036(4) 0.024(3) -0.002(2) 0.003(2) -0.001(3)
C12 0.024(3) 0.055(5) 0.035(4) -0.003(3) 0.007(3) 0.005(3)
C5 0.023(3) 0.030(3) 0.024(3) 0.004(2) 0.002(2) 0.001(2)
C9 0.032(4) 0.048(5) 0.034(4) 0.008(3) -0.007(3) 0.000(3)
C13 0.024(3) 0.052(4) 0.027(3) -0.013(3) 0.001(2) -0.007(3)
C1 0.028(3) 0.030(3) 0.026(3) 0.005(2) 0.006(2) -0.004(3)
C15 0.025(3) 0.040(4) 0.030(3) -0.006(3) 0.005(2) -0.001(3)
C45 0.027(3) 0.030(4) 0.041(4) 0.005(3) 0.002(3) -0.010(3)
C11 0.031(3) 0.041(4) 0.023(3) -0.002(3) 0.007(2) 0.002(3)
C27 0.023(3) 0.056(5) 0.035(4) -0.007(3) 0.006(3) 0.000(3)
C6 0.027(3) 0.037(4) 0.026(3) -0.001(3) -0.007(2) -0.003(3)
C30 0.026(4) 0.030(4) 0.063(5) 0.002(3) -0.001(3) 0.000(3)
C43 0.041(4) 0.025(4) 0.059(5) 0.004(3) -0.014(3) 0.001(3)
C24 0.046(4) 0.031(4) 0.034(4) -0.006(3) 0.001(3) -0.007(3)
C42 0.038(4) 0.028(4) 0.053(4) -0.003(3) -0.009(3) -0.001(3)
C25 0.043(4) 0.050(5) 0.029(3) -0.012(3) 0.002(3) 0.006(3)
C39 0.037(4) 0.042(4) 0.034(4) 0.004(3) 0.012(3) 0.000(3)
C2 0.030(3) 0.033(4) 0.039(4) 0.007(3) 0.004(3) 0.000(3)
C33 0.024(3) 0.033(4) 0.047(4) 0.002(3) -0.007(3) -0.002(3)
C4 0.028(3) 0.039(4) 0.027(3) 0.003(3) -0.002(2) 0.005(3)
C35 0.033(4) 0.039(4) 0.031(3) -0.002(3) 0.011(3) -0.001(3)
C18 0.044(4) 0.029(4) 0.049(4) 0.004(3) 0.001(3) 0.000(3)
C23 0.033(3) 0.033(4) 0.027(3) -0.003(3) 0.010(2) 0.000(3)
C44 0.040(4) 0.030(4) 0.037(4) 0.010(3) -0.007(3) -0.008(3)
C14 0.031(4) 0.038(4) 0.042(4) -0.009(3) 0.010(3) -0.012(3)
C3 0.034(4) 0.042(4) 0.022(3) 0.009(3) 0.005(2) 0.001(3)
C38 0.036(4) 0.048(5) 0.054(5) 0.008(4) 0.019(3) 0.003(3)
C26 0.035(4) 0.068(6) 0.025(3) -0.008(3) 0.009(3) 0.005(4)
C36 0.044(4) 0.052(5) 0.034(4) 0.001(3) 0.011(3) 0.013(4)
C37 0.036(4) 0.056(5) 0.043(4) 0.014(4) 0.018(3) 0.012(4)
C32 0.041(5) 0.035(4) 0.073(6) 0.001(4) -0.025(4) -0.008(3)
C19 0.075(6) 0.028(4) 0.057(5) 0.012(3) -0.011(4) 0.004(4)
C21 0.071(6) 0.040(4) 0.031(4) 0.006(3) -0.004(3) 0.008(4)
C8 0.045(5) 0.052(5) 0.042(4) 0.010(3) -0.016(3) -0.013(4)
C31 0.063(6) 0.038(5) 0.066(6) -0.008(4) -0.021(4) -0.006(4)
C7 0.030(4) 0.051(5) 0.045(4) 0.020(3) -0.007(3) -0.008(3)
C20 0.117(9) 0.044(5) 0.033(4) 0.019(4) -0.004(5) 0.008(5)

loop_
_atom_type_symbol
_atom_type_description
_atom_type_scat_dispersion_real
_atom_type_scat_dispersion_imag
_atom_type_scat_source
C C 0.0033 0.0016 'International Tables Vol C Tables 4.2.6.8 and 6.1.1.4'
H H 0.0000 0.0000 'International Tables Vol C Tables 4.2.6.8 and 6.1.1.4'
Cl Cl 0.1484 0.1585 'International Tables Vol C Tables 4.2.6.8 and 6.1.1.4'
N N 0.0061 0.0033 'International Tables Vol C Tables 4.2.6.8 and 6.1.1.4'
P P 0.1023 0.0942 'International Tables Vol C Tables 4.2.6.8 and 6.1.1.4'
Ru Ru -1.2594 0.8363 'International Tables Vol C Tables 4.2.6.8 and 6.1.1.4'

loop_
_geom_angle_atom_site_label_1
_geom_angle_atom_site_label_2
_geom_angle_atom_site_label_3
_geom_angle
P2 Ru1 Cl2 96.80(6)
P2 Ru1 Cl1 87.97(6)
Cl1 Ru1 Cl2 167.74(6)
P1 Ru1 P2 98.09(6)
P1 Ru1 Cl2 87.60(6)
P1 Ru1 Cl1 102.95(6)
N1 Ru1 P2 165.03(14)
N1 Ru1 Cl2 90.47(15)
N1 Ru1 Cl1 82.45(15)
N1 Ru1 P1 95.26(14)
N1 Ru1 N2 75.4(2)
N2 Ru1 P2 92.27(14)
N2 Ru1 Cl2 84.47(16)
N2 Ru1 Cl1 84.07(16)
N2 Ru1 P1 167.63(14)
C22 P2 Ru1 117.1(2)
C22 P2 C16 101.9(3)
C22 P2 C10 98.9(3)
C16 P2 Ru1 124.5(2)
C16 P2 C10 99.3(3)
C10 P2 Ru1 111.0(2)
C40 P1 Ru1 116.4(2)
C40 P1 C34 100.3(3)
C40 P1 C28 102.0(3)
C34 P1 Ru1 114.8(2)
C28 P1 Ru1 120.8(2)
C28 P1 C34 99.2(3)
C5 N1 Ru1 116.4(4)
C1 N1 Ru1 124.7(4)
C1 N1 C5 118.0(5)
C27 C22 P2 121.5(5)
C23 C22 P2 120.4(5)
C23 C22 C27 118.2(6)
Ru1 N2 H2A 109.6
Ru1 N2 H2B 109.6
H2A N2 H2B 108.1
C6 N2 Ru1 110.3(4)
C6 N2 H2A 109.6
C6 N2 H2B 109.6
C41 C40 P1 121.3(5)
C41 C40 C45 118.9(6)
C45 C40 P1 119.7(5)
C39 C34 P1 120.6(5)
C35 C34 P1 120.1(5)
C35 C34 C39 119.3(6)
C29 C28 P1 117.6(5)
C33 C28 P1 123.8(5)
C33 C28 C29 118.6(6)
C17 C16 P2 118.6(5)
C21 C16 P2 122.8(5)
C21 C16 C17 118.0(6)
C40 C41 H41 119.6
C42 C41 C40 120.8(7)
C42 C41 H41 119.6
C28 C29 H29 120.1
C30 C29 C28 119.8(6)
C30 C29 H29 120.1
C16 C17 H17 119.4
C18 C17 C16 121.1(6)
C18 C17 H17 119.4
C15 C10 P2 123.4(5)
C11 C10 P2 118.3(5)
C11 C10 C15 118.3(6)
C13 C12 H12 120.0
C13 C12 C11 120.0(7)
C11 C12 H12 120.0
N1 C5 C6 115.0(5)
N1 C5 C4 122.9(6)
C4 C5 C6 122.1(6)
H9A C9 H9B 107.7
C4 C9 H9A 108.8
C4 C9 H9B 108.8
C8 C9 H9A 108.8
C8 C9 H9B 108.8
C8 C9 C4 113.9(6)
C12 C13 H13 119.9
C14 C13 C12 120.2(6)
C14 C13 H13 119.9
N1 C1 H1 118.8
N1 C1 C2 122.4(6)
C2 C1 H1 118.8
C10 C15 H15 119.9
C10 C15 C14 120.3(7)
C14 C15 H15 119.9
C40 C45 H45 119.6
C44 C45 C40 120.8(7)
C44 C45 H45 119.6
C10 C11 C12 120.8(7)
C10 C11 H11 119.6
C12 C11 H11 119.6
C22 C27 H27 120.0
C26 C27 C22 119.9(7)
C26 C27 H27 120.0
N2 C6 C5 108.2(5)
N2 C6 H6 108.1
N2 C6 C7 113.2(6)
C5 C6 H6 108.1
C5 C6 C7 111.0(5)
C7 C6 H6 108.1
C29 C30 H30 119.8
C31 C30 C29 120.5(7)
C31 C30 H30 119.8
C42 C43 H43 120.3
C42 C43 C44 119.5(7)
C44 C43 H43 120.3
C25 C24 H24 120.1
C23 C24 H24 120.1
C23 C24 C25 119.8(7)
C41 C42 C43 120.3(7)
C41 C42 H42 119.8
C43 C42 H42 119.8
C24 C25 H25 120.4
C26 C25 C24 119.2(7)
C26 C25 H25 120.4
C34 C39 H39 120.0
C34 C39 C38 120.1(7)
C38 C39 H39 120.0
C1 C2 H2 120.8
C3 C2 C1 118.5(6)
C3 C2 H2 120.8
C28 C33 H33 119.7
C28 C33 C32 120.6(7)
C32 C33 H33 119.7
C5 C4 C9 121.5(6)
C3 C4 C5 117.3(6)
C3 C4 C9 121.1(6)
C34 C35 H35 120.0
C34 C35 C36 120.0(7)
C36 C35 H35 120.0
C17 C18 H18 120.0
C19 C18 C17 119.9(7)
C19 C18 H18 120.0
C22 C23 H23 119.0
C24 C23 C22 122.0(6)
C24 C23 H23 119.0
C45 C44 C43 119.6(7)
C45 C44 H44 120.2
C43 C44 H44 120.2
C13 C14 C15 120.4(7)
C13 C14 H14 119.8
C15 C14 H14 119.8
C2 C3 C4 120.8(6)
C2 C3 H3 119.6
C4 C3 H3 119.6
C39 C38 H38 119.9
C37 C38 C39 120.2(8)
C37 C38 H38 119.9
C27 C26 H26 119.5
C25 C26 C27 120.9(6)
C25 C26 H26 119.5
C35 C36 H36 119.7
C37 C36 C35 120.6(8)
C37 C36 H36 119.7
C38 C37 H37 120.1
C36 C37 C38 119.8(7)
C36 C37 H37 120.1
C33 C32 H32 120.1
C31 C32 C33 119.9(7)
C31 C32 H32 120.1
C18 C19 H19 120.1
C18 C19 C20 119.8(7)
C20 C19 H19 120.1
C16 C21 H21 119.4
C16 C21 C20 121.3(8)
C20 C21 H21 119.4
C9 C8 H8A 109.5
C9 C8 H8B 109.5
C9 C8 C7 110.6(6)
H8A C8 H8B 108.1
C7 C8 H8A 109.5
C7 C8 H8B 109.5
C30 C31 C32 120.6(8)
C30 C31 H31 119.7
C32 C31 H31 119.7
C6 C7 H7A 109.8
C6 C7 H7B 109.8
C8 C7 C6 109.2(6)
C8 C7 H7A 109.8
C8 C7 H7B 109.8
H7A C7 H7B 108.3
C19 C20 C21 119.9(8)
C19 C20 H20 120.1
C21 C20 H20 120.1

loop_
_geom_bond_atom_site_label_1
_geom_bond_atom_site_label_2
_geom_bond_distance
Ru1 P2 2.3535(16)
Ru1 Cl2 2.4294(17)
Ru1 Cl1 2.4239(17)
Ru1 P1 2.3258(16)
Ru1 N1 2.152(5)
Ru1 N2 2.161(5)
P2 C22 1.840(6)
P2 C16 1.850(7)
P2 C10 1.857(6)
P1 C40 1.851(6)
P1 C34 1.882(6)
P1 C28 1.855(7)
N1 C5 1.359(8)
N1 C1 1.349(8)
C22 C27 1.405(9)
C22 C23 1.388(9)
N2 H2A 0.9000
N2 H2B 0.9000
N2 C6 1.473(8)
C40 C41 1.388(9)
C40 C45 1.393(9)
C34 C39 1.398(10)
C34 C35 1.379(9)
C28 C29 1.409(9)
C28 C33 1.387(9)
C16 C17 1.393(9)
C16 C21 1.388(9)
C41 H41 0.9300
C41 C42 1.385(10)
C29 H29 0.9300
C29 C30 1.387(10)
C17 H17 0.9300
C17 C18 1.389(10)
C10 C15 1.400(10)
C10 C11 1.396(9)
C12 H12 0.9300
C12 C13 1.377(11)
C12 C11 1.398(10)
C5 C6 1.507(9)
C5 C4 1.393(8)
C9 H9A 0.9700
C9 H9B 0.9700
C9 C4 1.525(9)
C9 C8 1.523(11)
C13 H13 0.9300
C13 C14 1.372(11)
C1 H1 0.9300
C1 C2 1.391(9)
C15 H15 0.9300
C15 C14 1.400(9)
C45 H45 0.9300
C45 C44 1.390(10)
C11 H11 0.9300
C27 H27 0.9300
C27 C26 1.403(10)
C6 H6 0.9800
C6 C7 1.537(9)
C30 H30 0.9300
C30 C31 1.370(11)
C43 H43 0.9300
C43 C42 1.386(11)
C43 C44 1.404(11)
C24 H24 0.9300
C24 C25 1.397(10)
C24 C23 1.384(9)
C42 H42 0.9300
C25 H25 0.9300
C25 C26 1.384(12)
C39 H39 0.9300
C39 C38 1.403(10)
C2 H2 0.9300
C2 C3 1.373(10)
C33 H33 0.9300
C33 C32 1.393(10)
C4 C3 1.390(10)
C35 H35 0.9300
C35 C36 1.413(9)
C18 H18 0.9300
C18 C19 1.384(11)
C23 H23 0.9300
C44 H44 0.9300
C14 H14 0.9300
C3 H3 0.9300
C38 H38 0.9300
C38 C37 1.380(12)
C26 H26 0.9300
C36 H36 0.9300
C36 C37 1.370(12)
C37 H37 0.9300
C32 H32 0.9300
C32 C31 1.371(12)
C19 H19 0.9300
C19 C20 1.384(13)
C21 H21 0.9300
C21 C20 1.389(11)
C8 H8A 0.9700
C8 H8B 0.9700
C8 C7 1.529(11)
C31 H31 0.9300
C7 H7A 0.9700
C7 H7B 0.9700
C20 H20 0.9300

loop_
_geom_torsion_atom_site_label_1
_geom_torsion_atom_site_label_2
_geom_torsion_atom_site_label_3
_geom_torsion_atom_site_label_4
_geom_torsion
Ru1 P2 C22 C27 -140.4(5)
Ru1 P2 C22 C23 38.8(6)
Ru1 P2 C16 C17 39.1(6)
Ru1 P2 C16 C21 -149.3(6)
Ru1 P2 C10 C15 -122.2(5)
Ru1 P2 C10 C11 56.6(5)
Ru1 P1 C40 C41 -95.6(5)
Ru1 P1 C40 C45 81.1(5)
Ru1 P1 C34 C39 -139.5(5)
Ru1 P1 C34 C35 39.2(6)
Ru1 P1 C28 C29 38.6(6)
Ru1 P1 C28 C33 -141.7(5)
Ru1 N1 C5 C6 3.9(7)
Ru1 N1 C5 C4 -172.8(5)
Ru1 N1 C1 C2 171.8(5)
Ru1 N2 C6 C5 41.7(6)
Ru1 N2 C6 C7 165.2(5)
P2 Ru1 P1 C40 -45.8(2)
P2 Ru1 P1 C34 -162.6(2)
P2 Ru1 P1 C28 78.6(2)
P2 Ru1 N1 C5 50.2(9)
P2 Ru1 N1 C1 -119.0(6)
P2 Ru1 N2 C6 157.5(4)
P2 C22 C27 C26 178.4(6)
P2 C22 C23 C24 179.6(6)
P2 C16 C17 C18 172.3(6)
P2 C16 C21 C20 -172.8(8)
P2 C10 C15 C14 179.5(5)
P2 C10 C11 C12 -177.9(5)
Cl2 Ru1 P2 C22 -159.6(2)
Cl2 Ru1 P2 C16 -30.5(3)
Cl2 Ru1 P2 C10 87.8(2)
Cl2 Ru1 P1 C40 50.7(2)
Cl2 Ru1 P1 C34 -66.0(2)
Cl2 Ru1 P1 C28 175.2(2)
Cl2 Ru1 N1 C5 -69.1(4)
Cl2 Ru1 N1 C1 121.7(5)
Cl2 Ru1 N2 C6 60.9(4)
Cl1 Ru1 P2 C22 31.7(2)
Cl1 Ru1 P2 C16 160.8(3)
Cl1 Ru1 P2 C10 -80.8(2)
Cl1 Ru1 P1 C40 -135.6(2)
Cl1 Ru1 P1 C34 107.7(2)
Cl1 Ru1 P1 C28 -11.1(2)
Cl1 Ru1 N1 C5 100.9(4)
Cl1 Ru1 N1 C1 -68.3(5)
Cl1 Ru1 N2 C6 -114.8(4)
P1 Ru1 P2 C22 -71.1(2)
P1 Ru1 P2 C16 58.0(3)
P1 Ru1 P2 C10 176.4(2)
P1 Ru1 N1 C5 -156.7(4)
P1 Ru1 N1 C1 34.1(5)
P1 Ru1 N2 C6 10.5(10)
P1 C40 C41 C42 -178.3(5)
P1 C40 C45 C44 178.3(5)
P1 C34 C39 C38 178.3(6)
P1 C34 C35 C36 -178.3(6)
P1 C28 C29 C30 -179.3(6)
P1 C28 C33 C32 178.6(6)
N1 Ru1 P2 C22 81.8(6)
N1 Ru1 P2 C16 -149.1(6)
N1 Ru1 P2 C10 -30.7(6)
N1 Ru1 P1 C40 141.0(3)
N1 Ru1 P1 C34 24.2(3)
N1 Ru1 P1 C28 -94.6(3)
N1 Ru1 N2 C6 -31.1(4)
N1 C5 C6 N2 -30.1(8)
N1 C5 C6 C7 -154.9(6)
N1 C5 C4 C9 177.9(6)
N1 C5 C4 C3 0.8(10)
N1 C1 C2 C3 -0.8(11)
C22 P2 C16 C17 174.2(5)
C22 P2 C16 C21 -14.2(7)
C22 P2 C10 C15 114.2(5)
C22 P2 C10 C11 -67.1(5)
C22 C27 C26 C25 1.1(12)
N2 Ru1 P2 C22 115.7(3)
N2 Ru1 P2 C16 -115.2(3)
N2 Ru1 P2 C10 3.1(3)
N2 Ru1 P1 C40 100.8(8)
N2 Ru1 P1 C34 -15.9(8)
N2 Ru1 P1 C28 -134.7(8)
N2 Ru1 N1 C5 15.1(4)
N2 Ru1 N1 C1 -154.1(5)
N2 C6 C7 C8 -175.7(6)
C40 P1 C34 C39 94.9(6)
C40 P1 C34 C35 -86.4(6)
C40 P1 C28 C29 169.6(5)
C40 P1 C28 C33 -10.8(6)
C40 C41 C42 C43 -2.2(11)
C40 C45 C44 C43 2.0(10)
C34 P1 C40 C41 29.0(6)
C34 P1 C40 C45 -154.3(5)
C34 P1 C28 C29 -87.7(5)
C34 P1 C28 C33 92.0(6)
C34 C39 C38 C37 -0.2(12)
C34 C35 C36 C37 0.3(11)
C28 P1 C40 C41 130.8(5)
C28 P1 C40 C45 -52.5(5)
C28 P1 C34 C39 -9.2(6)
C28 P1 C34 C35 169.5(6)
C28 C29 C30 C31 0.8(12)
C28 C33 C32 C31 0.7(14)
C16 P2 C22 C27 80.4(6)
C16 P2 C22 C23 -100.4(6)
C16 P2 C10 C15 10.5(6)
C16 P2 C10 C11 -170.8(5)
C16 C17 C18 C19 0.1(12)
C16 C21 C20 C19 1.6(17)
C41 C40 C45 C44 -4.9(9)
C29 C28 C33 C32 -1.8(11)
C29 C30 C31 C32 -1.9(15)
C17 C16 C21 C20 -1.1(13)
C17 C18 C19 C20 0.3(14)
C10 P2 C22 C27 -21.2(6)
C10 P2 C22 C23 158.1(6)
C10 P2 C16 C17 -84.6(6)
C10 P2 C16 C21 87.0(7)
C10 C15 C14 C13 -3.3(10)
C12 C13 C14 C15 4.1(10)
C5 N1 C1 C2 2.8(10)
C5 C6 C7 C8 -53.8(8)
C5 C4 C3 C2 1.4(11)
C9 C4 C3 C2 -175.8(7)
C9 C8 C7 C6 64.4(9)
C13 C12 C11 C10 -0.1(10)
C1 N1 C5 C6 173.9(6)
C1 N1 C5 C4 -2.8(10)
C1 C2 C3 C4 -1.4(11)
C15 C10 C11 C12 0.9(9)
C45 C40 C41 C42 5.0(10)
C11 C10 C15 C14 0.8(9)
C11 C12 C13 C14 -2.4(10)
C27 C22 C23 C24 -1.1(11)
C6 C5 C4 C9 1.5(11)
C6 C5 C4 C3 -175.7(6)
C24 C25 C26 C27 0.5(12)
C42 C43 C44 C45 0.8(11)
C25 C24 C23 C22 2.8(11)
C39 C34 C35 C36 0.4(11)
C39 C38 C37 C36 0.9(12)
C33 C28 C29 C30 1.0(10)
C33 C32 C31 C30 1.2(16)
C4 C5 C6 N2 146.6(6)
C4 C5 C6 C7 21.8(9)
C4 C9 C8 C7 -40.6(10)
C35 C34 C39 C38 -0.4(11)
C35 C36 C37 C38 -0.9(12)
C18 C19 C20 C21 -1.1(17)
C23 C22 C27 C26 -0.9(11)
C23 C24 C25 C26 -2.5(12)
C44 C43 C42 C41 -0.7(11)
C21 C16 C17 C18 0.3(10)
C8 C9 C4 C5 8.1(11)
C8 C9 C4 C3 -174.9(7)

loop_
_platon_squeeze_void_nr
_platon_squeeze_void_average_x
_platon_squeeze_void_average_y
_platon_squeeze_void_average_z
_platon_squeeze_void_volume
_platon_squeeze_void_count_electrons
_platon_squeeze_void_content
1 0.500 0.000 0.500 386 137 ' '
2 0.500 0.500 0.000 385 137 ' '
